data_2021101
loop_
_publ_author_name
'Baranets, Sviatoslav'
'He, Hua'
'Bobev, Svilen'

_publ_section_title
;
 Niobium-bearing arsenides and germanides from elemental mixtures not
 involving niobium: a new twist to an old problem in solid-state synthesis
;
_journal_coeditor_code LY3065
_journal_issue 5
_journal_name_full 'Acta Crystallographica Section C'
_journal_page_first 623
_journal_page_last 627
_journal_paper_doi 10.1107/S2053229618005739
_journal_volume 74
_journal_year 2018
_chemical_formula_iupac 'Nb Co As'
_chemical_formula_sum 'As Co Nb'
_chemical_formula_weight 226.76
_chemical_name_systematic
;
Niobium cobalt arsenide
;
_space_group_crystal_system orthorhombic
_space_group_IT_number 62
_space_group_name_Hall '-P 2ac 2n'
_space_group_name_H-M_alt 'P n m a'
_symmetry_space_group_name_Hall '-P 2ac 2n'
_symmetry_space_group_name_H-M 'P n m a'
_audit_creation_method SHELXL-2018/1
_cell_angle_alpha 90
_cell_angle_beta 90
_cell_angle_gamma 90
_cell_formula_units_Z 4
_cell_length_a 6.2656(15)
_cell_length_b 3.7273(9)
_cell_length_c 7.1589(17)
_cell_measurement_reflns_used 1020
_cell_measurement_temperature 200(2)
_cell_measurement_theta_max 28.11
_cell_measurement_theta_min 3.25
_cell_volume 167.19(7)
_computing_cell_refinement
;
SAINT (Bruker, 2007)
;
_computing_data_collection
;
APEX2 (Bruker, 2007)
;
_computing_data_reduction
;
SAINT (Bruker, 2007)
;
_computing_molecular_graphics
;
CrystalMaker (Palmer, 2014)
;
_computing_publication_material
;
publCIF (Westrip, 2010)
;
_computing_structure_refinement
;
SHELXL2018 (Sheldrick, 2015b)
;
_computing_structure_solution
;
SHELXT (Sheldrick, 2015a)
;
_diffrn_ambient_temperature 200(2)
_diffrn_measured_fraction_theta_full 1.000
_diffrn_measured_fraction_theta_max 1.000
_diffrn_measurement_device_type 'Bruker SMART APEXII DUO CCD'
_diffrn_measurement_method 'phi and omega scans'
_diffrn_radiation_type MoK\a
_diffrn_radiation_wavelength 0.71073
_diffrn_reflns_av_R_equivalents 0.1037
_diffrn_reflns_limit_h_max 8
_diffrn_reflns_limit_h_min -8
_diffrn_reflns_limit_k_max 4
_diffrn_reflns_limit_k_min -4
_diffrn_reflns_limit_l_max 9
_diffrn_reflns_limit_l_min -9
_diffrn_reflns_number 1902
_diffrn_reflns_theta_full 25.242
_diffrn_reflns_theta_max 28.304
_diffrn_reflns_theta_min 4.323
_exptl_absorpt_coefficient_mu 35.792
_exptl_absorpt_correction_T_max 0.241
_exptl_absorpt_correction_T_min 0.138
_exptl_absorpt_correction_type multi-scan
_exptl_absorpt_process_details
;
(SADABS; Sheldrick, 2003)
;
_exptl_crystal_colour black
_exptl_crystal_density_diffrn 9.009
_exptl_crystal_description irregular
_exptl_crystal_F_000 404
_exptl_crystal_size_max 0.045
_exptl_crystal_size_mid 0.042
_exptl_crystal_size_min 0.04
_refine_diff_density_max 0.940
_refine_diff_density_min -1.113
_refine_ls_extinction_coef 0.0139(18)
_refine_ls_extinction_expression Fc^*^=kFc[1+0.001xFc^2^\l^3^/sin(2\q)]^-1/4^
_refine_ls_extinction_method
;
SHELXL2018 (Sheldrick, 2015b)
;
_refine_ls_goodness_of_fit_ref 1.051
_refine_ls_hydrogen_treatment undef
_refine_ls_matrix_type full
_refine_ls_number_parameters 20
_refine_ls_number_reflns 240
_refine_ls_number_restraints 0
_refine_ls_restrained_S_all 1.051
_refine_ls_R_factor_all 0.0215
_refine_ls_R_factor_gt 0.0209
_refine_ls_shift/su_max 0.000
_refine_ls_shift/su_mean 0.000
_refine_ls_structure_factor_coef Fsqd
_refine_ls_weighting_details 'w=1/[\s^2^(Fo^2^)+(0.0154P)^2^+0.7130P] where P=(Fo^2^+2Fc^2^)/3'
_refine_ls_weighting_scheme calc
_refine_ls_wR_factor_gt 0.0509
_refine_ls_wR_factor_ref 0.0513
_reflns_number_gt 235
_reflns_number_total 240
_reflns_threshold_expression 'I > 2\s(I)'
_cod_data_source_file ly3065sup1.cif
_cod_data_source_block 2
_cod_database_code 2021101
_shelx_space_group_comment
;
The symmetry employed for this shelxl refinement is uniquely defined
by the following loop, which should always be used as a source of
symmetry information in preference to the above space-group names.
They are only intended as comments.
;

loop_
_space_group_symop_operation_xyz
'x, y, z'
'-x+1/2, -y, z+1/2'
'-x, y+1/2, -z'
'x+1/2, -y+1/2, -z+1/2'
'-x, -y, -z'
'x-1/2, y, -z-1/2'
'x, -y-1/2, z'
'-x-1/2, y-1/2, z-1/2'

loop_
_atom_site_type_symbol
_atom_site_label
_atom_site_fract_x
_atom_site_fract_y
_atom_site_fract_z
_atom_site_U_iso_or_equiv
_atom_site_adp_type
_atom_site_calc_flag
_atom_site_occupancy
Nb Nb 0.02493(9) 0.250000 0.67299(7) 0.0045(2) Uani d 1
Co Co 0.14738(14) 0.250000 0.06272(11) 0.0047(3) Uani d 1
As As 0.27439(10) 0.250000 0.37711(9) 0.0042(2) Uani d 1

loop_
_atom_site_aniso_label
_atom_site_aniso_U_11
_atom_site_aniso_U_22
_atom_site_aniso_U_33
_atom_site_aniso_U_12
_atom_site_aniso_U_13
_atom_site_aniso_U_23
Nb 0.0045(3) 0.0044(3) 0.0047(3) 0.000 -0.00024(18) 0.000
Co 0.0055(5) 0.0039(5) 0.0046(4) 0.000 0.0005(3) 0.000
As 0.0048(4) 0.0029(4) 0.0049(3) 0.000 0.0001(2) 0.000

loop_
_atom_type_symbol
_atom_type_description
_atom_type_scat_dispersion_real
_atom_type_scat_dispersion_imag
_atom_type_scat_source
Co Co 0.3494 0.9721 'International Tables Vol C Tables 4.2.6.8 and 6.1.1.4'
As As 0.0499 2.0058 'International Tables Vol C Tables 4.2.6.8 and 6.1.1.4'
Nb Nb -2.0727 0.6215 'International Tables Vol C Tables 4.2.6.8 and 6.1.1.4'

loop_
_geom_angle_atom_site_label_1
_geom_angle_atom_site_label_2
_geom_angle_atom_site_label_3
_geom_angle_site_symmetry_1
_geom_angle_site_symmetry_3
_geom_angle
As Nb As . 5_556 108.01(2)
As Nb As . 5_566 108.01(2)
As Nb As 5_556 5_566 88.61(3)
As Nb As . 2_565 99.21(2)
As Nb As 5_556 2_565 152.67(3)
As Nb As 5_566 2_565 85.26(2)
As Nb As . 2 99.21(2)
As Nb As 5_556 2 85.26(2)
As Nb As 5_566 2 152.67(3)
As Nb As 2_565 2 88.06(3)
As Nb Co . 5_566 138.995(16)
As Nb Co 5_556 5_566 106.15(3)
As Nb Co 5_566 5_566 50.95(2)
As Nb Co 2_565 5_566 50.59(3)
As Nb Co 2 5_566 105.59(3)
As Nb Co . 5_556 138.995(16)
As Nb Co 5_556 5_556 50.95(2)
As Nb Co 5_566 5_556 106.15(3)
As Nb Co 2_565 5_556 105.59(3)
As Nb Co 2 5_556 50.59(3)
Co Nb Co 5_566 5_556 81.10(3)
As Nb Co . 2_565 49.971(19)
As Nb Co 5_556 2_565 156.24(3)
As Nb Co 5_566 2_565 90.70(3)
As Nb Co 2_565 2_565 50.65(2)
As Nb Co 2 2_565 105.34(3)
Co Nb Co 5_566 2_565 91.64(2)
Co Nb Co 5_556 2_565 150.36(3)
As Nb Co . 2 49.971(19)
As Nb Co 5_556 2 90.70(3)
As Nb Co 5_566 2 156.24(3)
As Nb Co 2_565 2 105.34(3)
As Nb Co 2 2 50.65(2)
Co Nb Co 5_566 2 150.36(3)
Co Nb Co 5_556 2 91.64(2)
Co Nb Co 2_565 2 80.54(3)
As Nb Co . 1_556 128.20(4)
As Nb Co 5_556 1_556 108.42(2)
As Nb Co 5_566 1_556 108.42(2)
As Nb Co 2_565 1_556 49.473(17)
As Nb Co 2 1_556 49.473(17)
Co Nb Co 5_566 1_556 57.55(3)
Co Nb Co 5_556 1_556 57.55(3)
Co Nb Co 2_565 1_556 94.31(2)
Co Nb Co 2 1_556 94.31(2)
As Nb Co . 6_556 90.92(3)
As Nb Co 5_556 6_556 49.436(18)
As Nb Co 5_566 6_556 49.436(18)
As Nb Co 2_565 6_556 134.286(17)
As Nb Co 2 6_556 134.286(17)
Co Nb Co 5_566 6_556 94.40(2)
Co Nb Co 5_556 6_556 94.40(2)
Co Nb Co 2_565 6_556 114.88(3)
Co Nb Co 2 6_556 114.88(3)
Co Nb Co 1_556 6_556 140.88(4)
As Nb Nb . 5_556 54.54(2)
As Nb Nb 5_556 5_556 53.47(2)
As Nb Nb 5_566 5_556 103.91(3)
As Nb Nb 2_565 5_556 153.65(3)
As Nb Nb 2 5_556 93.70(2)
Co Nb Nb 5_566 5_556 151.14(4)
Co Nb Nb 5_556 5_556 95.63(2)
Co Nb Nb 2_565 5_556 103.91(3)
Co Nb Nb 2 5_556 57.79(2)
Co Nb Nb 1_556 5_556 142.484(17)
Co Nb Nb 6_556 5_556 57.09(2)
As Co As 2_554 2_564 105.53(4)
As Co As 2_554 6_556 107.99(3)
As Co As 2_564 6_556 107.99(3)
As Co As 2_554 . 117.73(3)
As Co As 2_564 . 117.73(3)
As Co As 6_556 . 99.03(4)
As Co Co 2_554 5 54.59(3)
As Co Co 2_564 5 119.39(5)
As Co Co 6_556 5 53.40(3)
As Co Co . 5 121.82(4)
As Co Co 2_554 5_565 119.39(5)
As Co Co 2_564 5_565 54.59(3)
As Co Co 6_556 5_565 53.40(3)
As Co Co . 5_565 121.82(4)
Co Co Co 5 5_565 84.45(5)
As Co Nb 2_554 5_566 166.19(3)
As Co Nb 2_564 5_566 86.33(2)
As Co Nb 6_556 5_566 60.66(2)
As Co Nb . 5_566 60.22(2)
Co Co Nb 5 5_566 113.57(5)
Co Co Nb 5_565 5_566 61.71(3)
As Co Nb 2_554 5_556 86.33(2)
As Co Nb 2_564 5_556 166.19(3)
As Co Nb 6_556 5_556 60.66(2)
As Co Nb . 5_556 60.22(2)
Co Co Nb 5 5_556 61.71(3)
Co Co Nb 5_565 5_556 113.57(5)
Nb Co Nb 5_566 5_556 81.10(3)
As Co Nb 2_554 2_564 121.40(4)
As Co Nb 2_564 2_564 59.44(2)
As Co Nb 6_556 2_564 130.60(3)
As Co Nb . 2_564 60.29(2)
Co Co Nb 5 2_564 175.83(5)
Co Co Nb 5_565 2_564 97.38(2)
Nb Co Nb 5_566 2_564 70.565(19)
Nb Co Nb 5_556 2_564 120.51(3)
As Co Nb 2_554 2_554 59.44(2)
As Co Nb 2_564 2_554 121.40(4)
As Co Nb 6_556 2_554 130.60(3)
As Co Nb . 2_554 60.29(2)
Co Co Nb 5 2_554 97.38(2)
Co Co Nb 5_565 2_554 175.83(5)
Nb Co Nb 5_566 2_554 120.51(3)
Nb Co Nb 5_556 2_554 70.565(19)
Nb Co Nb 2_564 2_554 80.54(3)
As Co Nb 2_554 1_554 60.54(2)
As Co Nb 2_564 1_554 60.54(2)
As Co Nb 6_556 1_554 85.07(4)
As Co Nb . 1_554 175.90(5)
Co Co Nb 5 1_554 60.74(3)
Co Co Nb 5_565 1_554 60.74(3)
Nb Co Nb 5_566 1_554 122.45(3)
Nb Co Nb 5_556 1_554 122.45(3)
Nb Co Nb 2_564 1_554 116.93(3)
Nb Co Nb 2_554 1_554 116.93(3)
As Co Nb 2_554 6_656 59.99(2)
As Co Nb 2_564 6_656 59.99(2)
As Co Nb 6_556 6_656 154.94(4)
As Co Nb . 6_656 106.03(4)
Co Co Nb 5 6_656 110.74(4)
Co Co Nb 5_565 6_656 110.74(4)
Nb Co Nb 5_566 6_656 133.62(2)
Nb Co Nb 5_556 6_656 133.62(2)
Nb Co Nb 2_564 6_656 65.12(3)
Nb Co Nb 2_554 6_656 65.12(3)
Nb Co Nb 1_554 6_656 69.87(2)
Co As Co 2_565 2 105.53(4)
Co As Co 2_565 6_656 72.01(3)
Co As Co 2 6_656 72.01(3)
Co As Co 2_565 . 127.23(2)
Co As Co 2 . 127.23(2)
Co As Co 6_656 . 119.92(4)
Co As Nb 2_565 . 70.58(3)
Co As Nb 2 . 70.58(3)
Co As Nb 6_656 . 115.98(4)
Co As Nb . . 124.10(4)
Co As Nb 2_565 5_556 141.22(3)
Co As Nb 2 5_556 70.57(3)
Co As Nb 6_656 5_556 135.695(16)
Co As Nb . 5_556 68.83(2)
Nb As Nb . 5_556 71.99(2)
Co As Nb 2_565 5_566 70.57(3)
Co As Nb 2 5_566 141.22(3)
Co As Nb 6_656 5_566 135.695(16)
Co As Nb . 5_566 68.83(2)
Nb As Nb . 5_566 71.99(2)
Nb As Nb 5_556 5_566 88.61(3)
Co As Nb 2_565 2_554 139.87(4)
Co As Nb 2 2_554 69.99(3)
Co As Nb 6_656 2_554 68.75(2)
Co As Nb . 2_554 69.05(3)
Nb As Nb . 2_554 135.803(15)
Nb As Nb 5_556 2_554 76.754(19)
Nb As Nb 5_566 2_554 137.89(3)
Co As Nb 2_565 2_564 69.99(3)
Co As Nb 2 2_564 139.87(4)
Co As Nb 6_656 2_564 68.75(2)
Co As Nb . 2_564 69.05(3)
Nb As Nb . 2_564 135.803(15)
Nb As Nb 5_556 2_564 137.89(3)
Nb As Nb 5_566 2_564 76.754(19)
Nb As Nb 2_554 2_564 88.06(3)

loop_
_geom_bond_atom_site_label_1
_geom_bond_atom_site_label_2
_geom_bond_site_symmetry_2
_geom_bond_distance
Nb As . 2.6324(9)
Nb As 5_556 2.6682(8)
Nb As 5_566 2.6682(8)
Nb As 2_565 2.6813(7)
Nb As 2 2.6813(7)
Nb Co 5_566 2.8668(9)
Nb Co 5_556 2.8668(9)
Nb Co 2_565 2.8830(9)
Nb Co 2 2.8830(9)
Nb Co 1_556 2.8936(11)
Nb Co 6_556 2.9058(12)
Nb Nb 5_556 3.1154(10)
Co As 2_554 2.3407(7)
Co As 2_564 2.3407(7)
Co As 6_556 2.3763(12)
Co As . 2.3873(11)
Co Co 5 2.7732(14)
Co Co 5_565 2.7731(14)

_cod_database_fobs_code 2021101
